data_1552132
loop_
_publ_author_name
'Prabhu Kumar, K. M.'
'Palakshamurthy, B. S.'
'Jasinski, J. P.'
'Butcher, R. J.'
'Raghavendra Kumar, P.'

_publ_section_title
;
 (<i>S</i>)-1-(Benzylselanyl)-3-phenylpropan-2-amine
;
_journal_coeditor_code HB4305
_journal_issue 7
_journal_name_full IUCrData
_journal_page_first x191029
_journal_paper_doi 10.1107/S2414314619010290
_journal_volume 4
_journal_year 2019
_chemical_absolute_configuration rm
_chemical_formula_iupac 'C16 H19 N Se'
_chemical_formula_moiety 'C16 H19 N Se'
_chemical_formula_sum 'C16 H19 N Se'
_chemical_formula_weight 304.28
_chemical_melting_point 498
_chemical_name_systematic
;
(<i>S</i>)-1-(Benzylselanyl)-3-phenylpropan-2-amine
;
_space_group_crystal_system orthorhombic
_space_group_IT_number 19
_space_group_name_Hall 'P 2ac 2ab'
_space_group_name_H-M_alt 'P 21 21 21'
_symmetry_space_group_name_Hall 'P 2ac 2ab'
_symmetry_space_group_name_H-M 'P 21 21 21'
_atom_sites_solution_hydrogens mixed
_atom_sites_solution_primary direct
_atom_sites_solution_secondary difmap
_audit_creation_method SHELXL-2018/3
_cell_angle_alpha 90
_cell_angle_beta 90
_cell_angle_gamma 90
_cell_formula_units_Z 4
_cell_length_a 5.7670(3)
_cell_length_b 8.1908(3)
_cell_length_c 31.6737(9)
_cell_measurement_reflns_used 2501
_cell_measurement_temperature 295(2)
_cell_measurement_theta_max 71.8
_cell_measurement_theta_min 1
_cell_volume 1496.15(10)
_computing_cell_refinement
;
CrysAlis PRO (Agilent, 2014
;
_computing_data_collection
;
CrysAlis PRO (Agilent, 2014
;
_computing_data_reduction
;
CrysAlis PRO (Agilent, 2014
;
_computing_molecular_graphics
;
Mercury (Macrae <i>et al.</i>,  2008)
;
_computing_publication_material
;
SHELXL2014 (Sheldrick, 2015)
;
_computing_structure_refinement
;
SHELXL2014 (Sheldrick, 2015)
;
_computing_structure_solution
;
SHELXS97 (Sheldrick, 2008)
;
_diffrn_ambient_temperature 295(2)
_diffrn_detector_area_resol_mean 16.2
_diffrn_measured_fraction_theta_full 0.997
_diffrn_measured_fraction_theta_max 0.983
_diffrn_measurement_device_type 'Rigaku Oxford Diffraction CCD'
_diffrn_measurement_method '\w scans'
_diffrn_radiation_monochromator Graphite
_diffrn_radiation_type CuK\a
_diffrn_radiation_wavelength 1.54178
_diffrn_reflns_av_R_equivalents 0.0371
_diffrn_reflns_av_unetI/netI 0.0246
_diffrn_reflns_limit_h_max 6
_diffrn_reflns_limit_h_min -7
_diffrn_reflns_limit_k_max 6
_diffrn_reflns_limit_k_min -9
_diffrn_reflns_limit_l_max 38
_diffrn_reflns_limit_l_min -37
_diffrn_reflns_number 9030
_diffrn_reflns_theta_full 67.679
_diffrn_reflns_theta_max 71.764
_diffrn_reflns_theta_min 5.579
_diffrn_source 'Cu K\a'
_diffrn_standards_number 2501
_exptl_absorpt_coefficient_mu 3.241
_exptl_absorpt_correction_T_max 0.490
_exptl_absorpt_correction_T_min 0.403
_exptl_absorpt_correction_type multi-scan
_exptl_absorpt_process_details
;
(CrysAlis PRO; Agilent, 2014)
;
_exptl_crystal_colour yellow
_exptl_crystal_density_diffrn 1.351
_exptl_crystal_description prism
_exptl_crystal_F_000 624
_exptl_crystal_size_max 0.32
_exptl_crystal_size_mid 0.28
_exptl_crystal_size_min 0.22
_refine_diff_density_max 0.388
_refine_diff_density_min -0.454
_refine_ls_abs_structure_details
;
Flack <i>x</i> determined using 861 quotients
[(<i>I</i>^+^)-(<i>I</i>^-^)]/[(<i>I</i>^+^)+(<i>I</i>^-^)]
(Parsons <i>et al.</i>,  2013)
;
_refine_ls_abs_structure_Flack -0.015(16)
_refine_ls_extinction_method none
_refine_ls_goodness_of_fit_ref 1.086
_refine_ls_hydrogen_treatment mixed
_refine_ls_matrix_type full
_refine_ls_number_constraints 3
_refine_ls_number_parameters 171
_refine_ls_number_reflns 2848
_refine_ls_number_restraints 0
_refine_ls_restrained_S_all 1.086
_refine_ls_R_factor_all 0.0469
_refine_ls_R_factor_gt 0.0414
_refine_ls_shift/su_max 0.000
_refine_ls_shift/su_mean 0.000
_refine_ls_structure_factor_coef Fsqd
_refine_ls_weighting_details 'w=1/[\s^2^(Fo^2^)+(0.0698P)^2^+0.2035P] where P=(Fo^2^+2Fc^2^)/3'
_refine_ls_weighting_scheme calc
_refine_ls_wR_factor_gt 0.1173
_refine_ls_wR_factor_ref 0.1221
_reflns_number_gt 2501
_reflns_number_total 2848
_reflns_threshold_expression 'I > 2\s(I)'
_cod_data_source_file hb4305sup1.cif
_cod_data_source_block I
_cod_database_code 1552132
_shelx_space_group_comment
;
The symmetry employed for this shelxl refinement is uniquely defined
by the following loop, which should always be used as a source of
symmetry information in preference to the above space-group names.
They are only intended as comments.
;

loop_
_space_group_symop_operation_xyz
'x, y, z'
'-x+1/2, -y, z+1/2'
'-x, y+1/2, -z+1/2'
'x+1/2, -y+1/2, -z'

loop_
_atom_site_type_symbol
_atom_site_label
_atom_site_fract_x
_atom_site_fract_y
_atom_site_fract_z
_atom_site_U_iso_or_equiv
_atom_site_adp_type
_atom_site_calc_flag
_atom_site_occupancy
Se Se1 0.09270(14) 0.59847(9) 0.46926(2) 0.0991(3) Uani d 1
N N1 0.4997(11) 0.3335(8) 0.48563(15) 0.0909(14) Uani d 1
H H1N 0.447(12) 0.424(8) 0.501(2) 0.10(2) Uiso d 1
H H2N 0.633(9) 0.313(6) 0.4892(14) 0.051(12) Uiso d 1
C C1 0.1443(9) 0.8034(5) 0.39473(16) 0.0771(12) Uani d 1
C C2 -0.0602(10) 0.8816(7) 0.3875(2) 0.0964(16) Uani d 1
H H2A -0.147323 0.919744 0.410166 0.116 Uiso calc 1
C C3 -0.1392(12) 0.9046(9) 0.3468(3) 0.116(2) Uani d 1
H H3A -0.277636 0.959867 0.342064 0.139 Uiso calc 1
C C4 -0.0145(16) 0.8463(8) 0.3137(3) 0.113(2) Uani d 1
H H4A -0.068275 0.861057 0.286291 0.135 Uiso calc 1
C C5 0.1889(15) 0.7662(8) 0.3205(2) 0.106(2) Uani d 1
H H5A 0.273920 0.726206 0.297845 0.127 Uiso calc 1
C C6 0.2680(10) 0.7449(6) 0.36081(18) 0.0823(13) Uani d 1
H H6A 0.407040 0.690101 0.365352 0.099 Uiso calc 1
C C7 0.2370(15) 0.7833(7) 0.43881(19) 0.1000(18) Uani d 1
H H7A 0.209642 0.883106 0.454527 0.120 Uiso calc 1
H H7B 0.403243 0.766115 0.437452 0.120 Uiso calc 1
C C8 0.2155(9) 0.4239(6) 0.43435(13) 0.0699(11) Uani d 1
H H8A 0.125625 0.325788 0.439510 0.084 Uiso calc 1
H H8B 0.194796 0.453309 0.404928 0.084 Uiso calc 1
C C9 0.4694(8) 0.3857(6) 0.44176(13) 0.0690(10) Uani d 1
H H9A 0.562445 0.483726 0.436549 0.083 Uiso calc 1
C C10 0.5504(10) 0.2484(6) 0.41261(17) 0.0816(13) Uani d 1
H H10A 0.710605 0.222685 0.419194 0.098 Uiso calc 1
H H10B 0.458534 0.151699 0.418309 0.098 Uiso calc 1
C C11 0.5328(9) 0.2881(6) 0.36655(15) 0.0719(11) Uani d 1
C C12 0.3552(11) 0.2271(7) 0.34193(17) 0.0865(14) Uani d 1
H H12A 0.244757 0.158538 0.353907 0.104 Uiso calc 1
C C13 0.3404(13) 0.2668(8) 0.29984(19) 0.1018(19) Uani d 1
H H13A 0.220590 0.224179 0.283566 0.122 Uiso calc 1
C C14 0.4997(12) 0.3684(9) 0.28164(18) 0.1019(19) Uani d 1
H H14A 0.487209 0.395894 0.253249 0.122 Uiso calc 1
C C15 0.6758(12) 0.4286(10) 0.3052(2) 0.106(2) Uani d 1
H H15A 0.785360 0.496659 0.292782 0.128 Uiso calc 1
C C16 0.6946(9) 0.3899(8) 0.34768(18) 0.0894(14) Uani d 1
H H16A 0.816131 0.432318 0.363567 0.107 Uiso calc 1

loop_
_atom_site_aniso_label
_atom_site_aniso_U_11
_atom_site_aniso_U_22
_atom_site_aniso_U_33
_atom_site_aniso_U_12
_atom_site_aniso_U_13
_atom_site_aniso_U_23
Se1 0.1124(5) 0.1187(5) 0.0661(3) 0.0105(4) 0.0205(3) -0.0022(3)
N1 0.092(3) 0.117(4) 0.064(2) -0.005(3) -0.018(2) 0.022(2)
C1 0.082(3) 0.059(2) 0.091(3) -0.004(2) 0.000(2) -0.005(2)
C2 0.081(3) 0.081(3) 0.127(5) 0.015(3) 0.003(3) -0.007(3)
C3 0.086(4) 0.092(4) 0.170(7) 0.004(4) -0.033(4) 0.008(5)
C4 0.139(6) 0.088(4) 0.112(5) -0.024(4) -0.037(5) 0.015(3)
C5 0.142(6) 0.087(3) 0.089(4) -0.007(4) 0.021(4) 0.008(3)
C6 0.080(3) 0.074(3) 0.093(3) 0.005(2) 0.012(3) 0.010(2)
C7 0.135(5) 0.076(3) 0.089(3) -0.006(3) -0.007(4) -0.011(3)
C8 0.076(3) 0.074(2) 0.060(2) -0.006(2) -0.0019(19) 0.0083(18)
C9 0.075(3) 0.076(2) 0.056(2) -0.008(2) -0.0111(17) 0.0117(19)
C10 0.088(4) 0.073(2) 0.083(3) 0.008(3) -0.010(2) 0.006(2)
C11 0.075(3) 0.066(2) 0.075(2) 0.012(2) -0.003(2) -0.0074(19)
C12 0.095(4) 0.080(3) 0.085(3) -0.005(3) -0.008(3) -0.013(2)
C13 0.115(5) 0.111(4) 0.079(3) -0.003(4) -0.017(3) -0.026(3)
C14 0.118(4) 0.124(5) 0.064(3) 0.015(4) 0.010(3) -0.013(3)
C15 0.104(4) 0.131(5) 0.084(3) -0.012(4) 0.026(3) -0.007(3)
C16 0.074(3) 0.104(4) 0.091(3) -0.001(3) 0.000(2) -0.011(3)

loop_
_atom_type_symbol
_atom_type_description
_atom_type_scat_dispersion_real
_atom_type_scat_dispersion_imag
_atom_type_scat_source
C C 0.0181 0.0091 'International Tables Vol C Tables 4.2.6.8 and 6.1.1.4'
H H 0.0000 0.0000 'International Tables Vol C Tables 4.2.6.8 and 6.1.1.4'
N N 0.0311 0.0180 'International Tables Vol C Tables 4.2.6.8 and 6.1.1.4'
Se Se -0.7943 1.1372 'International Tables Vol C Tables 4.2.6.8 and 6.1.1.4'

loop_
_geom_angle_atom_site_label_1
_geom_angle_atom_site_label_2
_geom_angle_atom_site_label_3
_geom_angle
C8 Se1 C7 97.6(2)
C9 N1 H1N 103(4)
C9 N1 H2N 108(3)
H1N N1 H2N 114(6)
C2 C1 C6 118.8(5)
C2 C1 C7 121.0(6)
C6 C1 C7 120.1(5)
C1 C2 C3 120.5(6)
C1 C2 H2A 119.8
C3 C2 H2A 119.8
C4 C3 C2 119.9(6)
C4 C3 H3A 120.1
C2 C3 H3A 120.1
C3 C4 C5 120.2(7)
C3 C4 H4A 119.9
C5 C4 H4A 119.9
C4 C5 C6 119.9(7)
C4 C5 H5A 120.1
C6 C5 H5A 120.1
C5 C6 C1 120.8(6)
C5 C6 H6A 119.6
C1 C6 H6A 119.6
C1 C7 Se1 112.8(4)
C1 C7 H7A 109.0
Se1 C7 H7A 109.0
C1 C7 H7B 109.0
Se1 C7 H7B 109.0
H7A C7 H7B 107.8
C9 C8 Se1 114.6(3)
C9 C8 H8A 108.6
Se1 C8 H8A 108.6
C9 C8 H8B 108.6
Se1 C8 H8B 108.6
H8A C8 H8B 107.6
N1 C9 C8 108.8(4)
N1 C9 C10 108.8(4)
C8 C9 C10 110.7(4)
N1 C9 H9A 109.5
C8 C9 H9A 109.5
C10 C9 H9A 109.5
C11 C10 C9 114.1(4)
C11 C10 H10A 108.7
C9 C10 H10A 108.7
C11 C10 H10B 108.7
C9 C10 H10B 108.7
H10A C10 H10B 107.6
C12 C11 C16 118.3(5)
C12 C11 C10 121.5(5)
C16 C11 C10 120.3(5)
C13 C12 C11 120.5(6)
C13 C12 H12A 119.7
C11 C12 H12A 119.7
C14 C13 C12 120.7(6)
C14 C13 H13A 119.6
C12 C13 H13A 119.6
C15 C14 C13 119.6(6)
C15 C14 H14A 120.2
C13 C14 H14A 120.2
C14 C15 C16 120.7(6)
C14 C15 H15A 119.6
C16 C15 H15A 119.6
C15 C16 C11 120.2(5)
C15 C16 H16A 119.9
C11 C16 H16A 119.9

loop_
_geom_bond_atom_site_label_1
_geom_bond_atom_site_label_2
_geom_bond_distance
Se1 C8 1.942(5)
Se1 C7 1.979(7)
N1 C9 1.464(6)
N1 H1N 0.93(7)
N1 H2N 0.79(5)
C1 C2 1.361(8)
C1 C6 1.376(7)
C1 C7 1.504(8)
C2 C3 1.380(11)
C2 H2A 0.9300
C3 C4 1.358(12)
C3 H3A 0.9300
C4 C5 1.361(11)
C4 H4A 0.9300
C5 C6 1.365(10)
C5 H5A 0.9300
C6 H6A 0.9300
C7 H7A 0.9700
C7 H7B 0.9700
C8 C9 1.515(7)
C8 H8A 0.9700
C8 H8B 0.9700
C9 C10 1.528(7)
C9 H9A 0.9800
C10 C11 1.498(7)
C10 H10A 0.9700
C10 H10B 0.9700
C11 C12 1.381(7)
C11 C16 1.387(8)
C12 C13 1.375(8)
C12 H12A 0.9300
C13 C14 1.367(9)
C13 H13A 0.9300
C14 C15 1.354(10)
C14 H14A 0.9300
C15 C16 1.386(9)
C15 H15A 0.9300
C16 H16A 0.9300

loop_
_geom_hbond_atom_site_label_D
_geom_hbond_atom_site_label_H
_geom_hbond_atom_site_label_A
_geom_hbond_site_symmetry_A
_geom_hbond_distance_DH
_geom_hbond_distance_HA
_geom_hbond_distance_DA
_geom_hbond_angle_DHA
_geom_hbond_publ_flag
N1 H1N Se1 . 0.93(7) 2.69(7) 3.239(7) 119(5) yes
N1 H2N N1 4_556 0.79(5) 2.56(5) 3.319(5) 161(4) yes

loop_
_geom_torsion_atom_site_label_1
_geom_torsion_atom_site_label_2
_geom_torsion_atom_site_label_3
_geom_torsion_atom_site_label_4
_geom_torsion
C6 C1 C2 C3 -1.4(8)
C7 C1 C2 C3 177.6(6)
C1 C2 C3 C4 1.2(10)
C2 C3 C4 C5 -0.5(11)
C3 C4 C5 C6 -0.1(10)
C4 C5 C6 C1 0.0(9)
C2 C1 C6 C5 0.8(8)
C7 C1 C6 C5 -178.2(5)
C2 C1 C7 Se1 81.1(6)
C6 C1 C7 Se1 -99.9(6)
Se1 C8 C9 N1 61.1(5)
Se1 C8 C9 C10 -179.4(3)
N1 C9 C10 C11 -178.8(4)
C8 C9 C10 C11 61.6(6)
C9 C10 C11 C12 -102.5(6)
C9 C10 C11 C16 76.7(6)
C16 C11 C12 C13 0.0(8)
C10 C11 C12 C13 179.1(5)
C11 C12 C13 C14 -0.5(9)
C12 C13 C14 C15 0.9(10)
C13 C14 C15 C16 -0.8(11)
C14 C15 C16 C11 0.2(10)
C12 C11 C16 C15 0.2(8)
C10 C11 C16 C15 -179.0(6)

_cod_database_fobs_code 1552132
